data_2015918
loop_
_publ_author_name
'Garden, Simon J.'
'Corr\^ea, Marilza B.'
'Pinto, Angelo C.'
'Wardell, James L.'
'Low, John N.'
'Glidewell, Christopher'

_publ_section_title
;
 Ethyl <i>N</i>-[2-(hydroxyacetyl)phenyl]carbamate, ethyl
 <i>N</i>-[2-(hydroxyacetyl)-4-iodophenyl]carbamate and ethyl
 <i>N</i>-[2-(hydroxyacetyl)-4-methylphenyl]carbamate
;
_journal_coeditor_code SK3102
_journal_issue 4
_journal_name_full 'Acta Crystallographica Section C'
_journal_page_first o234
_journal_page_last o238
_journal_paper_doi 10.1107/S0108270107008682
_journal_volume 63
_journal_year 2007
_chemical_formula_iupac 'C11 H13 N O4'
_chemical_formula_moiety 'C11 H13 N O4'
_chemical_formula_sum 'C11 H13 N O4'
_chemical_formula_weight 223.22
_chemical_name_systematic
;
Ethyl N-[2-(hydroxyacetyl)phenyl]carbamate
;
_space_group_IT_number 62
_symmetry_cell_setting orthorhombic
_symmetry_space_group_name_Hall '-P 2ac 2n'
_symmetry_space_group_name_H-M 'P n m a'
_atom_sites_solution_hydrogens geom
_atom_sites_solution_primary direct
_atom_sites_solution_secondary difmap
_cell_angle_alpha 90.00
_cell_angle_beta 90.00
_cell_angle_gamma 90.00
_cell_formula_units_Z 4
_cell_length_a 8.2526(6)
_cell_length_b 6.5210(2)
_cell_length_c 19.7707(2)
_cell_measurement_reflns_used 6615
_cell_measurement_temperature 120(2)
_cell_measurement_theta_max 27.48
_cell_measurement_theta_min 2.91
_cell_volume 1063.96(8)
_computing_cell_refinement 'DENZO (Otwinowski & Minor, 1997) and COLLECT'
_computing_data_collection 'COLLECT (Nonius, 1999)'
_computing_data_reduction 'DENZO and COLLECT'
_computing_molecular_graphics 'PLATON (Spek, 2003)'
_computing_publication_material 'SHELXL97 and PRPKAPPA (Ferguson, 1999)'
_computing_structure_refinement 'OSCAIL and SHELXL97 (Sheldrick, 1997)'
_computing_structure_solution 'OSCAIL (McArdle, 2003) and SHELXS97 (Sheldrick, 1997)'
_diffrn_ambient_temperature 120(2)
_diffrn_detector_area_resol_mean 9.091
_diffrn_measured_fraction_theta_full 0.997
_diffrn_measured_fraction_theta_max 0.997
_diffrn_measurement_device_type 'Bruker Nonius KappaCCD area-detector'
_diffrn_measurement_method '\f and \w'
_diffrn_radiation_monochromator graphite
_diffrn_radiation_source 'Bruker Nonius FR591 rotating anode'
_diffrn_radiation_type 'Mo K\a'
_diffrn_radiation_wavelength 0.71073
_diffrn_reflns_av_R_equivalents 0.0469
_diffrn_reflns_av_sigmaI/netI 0.0308
_diffrn_reflns_limit_h_max 10
_diffrn_reflns_limit_h_min -10
_diffrn_reflns_limit_k_max 8
_diffrn_reflns_limit_k_min -8
_diffrn_reflns_limit_l_max 25
_diffrn_reflns_limit_l_min -24
_diffrn_reflns_number 10184
_diffrn_reflns_theta_full 27.47
_diffrn_reflns_theta_max 27.47
_diffrn_reflns_theta_min 3.22
_diffrn_standards_decay_% 0
_diffrn_standards_number 0
_exptl_absorpt_coefficient_mu 0.107
_exptl_absorpt_correction_T_max 0.993
_exptl_absorpt_correction_T_min 0.969
_exptl_absorpt_correction_type multi-scan
_exptl_absorpt_process_details '(SADABS; Sheldrick, 2003)'
_exptl_crystal_colour colourless
_exptl_crystal_density_diffrn 1.394
_exptl_crystal_density_method 'not measured'
_exptl_crystal_description block
_exptl_crystal_F_000 472
_exptl_crystal_size_max 0.22
_exptl_crystal_size_mid 0.15
_exptl_crystal_size_min 0.07
_refine_diff_density_max 0.235
_refine_diff_density_min -0.259
_refine_ls_extinction_method none
_refine_ls_goodness_of_fit_ref 1.035
_refine_ls_hydrogen_treatment constr
_refine_ls_matrix_type full
_refine_ls_number_parameters 98
_refine_ls_number_reflns 1327
_refine_ls_number_restraints 0
_refine_ls_restrained_S_all 1.035
_refine_ls_R_factor_all 0.0515
_refine_ls_R_factor_gt 0.0399
_refine_ls_shift/su_max 0.000
_refine_ls_shift/su_mean 0.000
_refine_ls_structure_factor_coef Fsqd
_refine_ls_weighting_details 'w = 1/[\s^2^(Fo^2^)+(0.0534P)^2^+0.4154P] where P=(Fo^2^+2Fc^2^)/3'
_refine_ls_weighting_scheme calc
_refine_ls_wR_factor_gt 0.0997
_refine_ls_wR_factor_ref 0.1062
_reflns_number_gt 1105
_reflns_number_total 1327
_reflns_threshold_expression I>2\s(I)
_cod_data_source_file sk3102.cif
_cod_data_source_block I
_cod_depositor_comments
;
The following automatic conversions were performed:
'_exptl_absorpt_correction_type' value 'Multi-scan' changed to
'multi-scan' according to
'/home/saulius/struct/CIF-dictionaries/cif_core.dic' dictionary named
'cif_core.dic' version 2.4.1 from 2010-06-29.

Automatic conversion script
Id: cif_fix_enum 1527 2010-12-29 10:47:43Z saulius 

The following automatic conversions were performed:

'_exptl_absorpt_correction_type' value 'Multi-scan' changed to
'multi-scan' according to
/home/saulius/struct/CIF-dictionaries/cif_core.dic dictionary named
'cif_core.dic' version 2.4.1 from 2010-06-29.

Automatic conversion script
Id: cif_fix_values 1715 2011-07-08 13:25:40Z adriana 
;
_cod_database_code 2015918
_cod_database_fobs_code 2015918

loop_
_symmetry_equiv_pos_as_xyz
'x, y, z'
'-x+1/2, -y, z+1/2'
'x+1/2, -y+1/2, -z+1/2'
'-x, y+1/2, -z'
'-x, -y, -z'
'x-1/2, y, -z-1/2'
'-x-1/2, y-1/2, z-1/2'
'x, -y-1/2, z'

loop_
_atom_site_type_symbol
_atom_site_label
_atom_site_fract_x
_atom_site_fract_y
_atom_site_fract_z
_atom_site_U_iso_or_equiv
_atom_site_adp_type
_atom_site_calc_flag
_atom_site_refinement_flags
_atom_site_occupancy
O O11 0.55153(15) 0.7500 0.35591(6) 0.0231(3) Uani d S 1
O O12 0.81203(14) 0.7500 0.39178(6) 0.0189(3) Uani d S 1
O O21 0.74913(15) 0.7500 0.59367(6) 0.0233(3) Uani d S 1
O O22 0.74354(16) 0.7500 0.72455(7) 0.0294(4) Uani d S 1
N N1 0.61998(17) 0.7500 0.46941(7) 0.0159(3) Uani d S 1
C C1 0.4690(2) 0.7500 0.50134(9) 0.0159(4) Uani d S 1
C C2 0.46311(19) 0.7500 0.57333(8) 0.0154(4) Uani d S 1
C C3 0.3110(2) 0.7500 0.60528(9) 0.0189(4) Uani d S 1
C C4 0.1685(2) 0.7500 0.56890(9) 0.0218(4) Uani d S 1
C C5 0.1762(2) 0.7500 0.49842(9) 0.0228(4) Uani d S 1
C C6 0.3232(2) 0.7500 0.46504(9) 0.0187(4) Uani d S 1
C C11 0.6504(2) 0.7500 0.40150(8) 0.0170(4) Uani d S 1
C C12 0.8622(2) 0.7500 0.32124(8) 0.0220(4) Uani d S 1
C C13 1.0447(2) 0.7500 0.32077(10) 0.0301(5) Uani d S 1
C C21 0.6094(2) 0.7500 0.61591(8) 0.0167(4) Uani d S 1
C C22 0.5904(2) 0.7500 0.69238(9) 0.0223(4) Uani d S 1
H H1 0.7053 0.7500 0.4961 0.019 Uiso calc SR 1
H H3 0.3062 0.7500 0.6533 0.023 Uiso calc SR 1
H H4 0.0668 0.7500 0.5914 0.026 Uiso calc SR 1
H H5 0.0786 0.7500 0.4729 0.027 Uiso calc SR 1
H H6 0.3255 0.7500 0.4170 0.022 Uiso calc SR 1
H H12A 0.8202 0.8733 0.2979 0.026 Uiso calc PR 0.50
H H12B 0.8202 0.6267 0.2979 0.026 Uiso calc PR 0.50
H H13A 1.0836 0.7500 0.2739 0.045 Uiso calc SR 1
H H13B 1.0846 0.6273 0.3440 0.045 Uiso calc PR 0.50
H H13C 1.0846 0.8727 0.3440 0.045 Uiso calc PR 0.50
H H22A 0.5286 0.8729 0.7065 0.027 Uiso calc PR 0.50
H H22B 0.5286 0.6271 0.7065 0.027 Uiso calc PR 0.50
H H22 0.8168 0.7624 0.6953 0.044 Uiso calc PR 0.50

loop_
_atom_site_aniso_label
_atom_site_aniso_U_11
_atom_site_aniso_U_22
_atom_site_aniso_U_33
_atom_site_aniso_U_12
_atom_site_aniso_U_13
_atom_site_aniso_U_23
C1 0.0164(8) 0.0149(8) 0.0163(8) 0.000 0.0005(6) 0.000
N1 0.0131(7) 0.0226(8) 0.0118(7) 0.000 -0.0008(5) 0.000
C11 0.0182(8) 0.0172(8) 0.0155(8) 0.000 0.0009(7) 0.000
O11 0.0208(7) 0.0353(7) 0.0132(6) 0.000 -0.0017(5) 0.000
O12 0.0168(6) 0.0279(7) 0.0120(6) 0.000 0.0016(5) 0.000
C12 0.0216(9) 0.0328(10) 0.0116(8) 0.000 0.0034(7) 0.000
C13 0.0216(10) 0.0505(13) 0.0181(9) 0.000 0.0046(7) 0.000
C2 0.0156(8) 0.0166(8) 0.0141(8) 0.000 -0.0008(6) 0.000
C21 0.0183(8) 0.0160(8) 0.0158(8) 0.000 0.0002(7) 0.000
O21 0.0158(6) 0.0371(8) 0.0170(6) 0.000 -0.0007(5) 0.000
C22 0.0191(9) 0.0328(10) 0.0151(8) 0.000 -0.0012(7) 0.000
O22 0.0219(7) 0.0504(9) 0.0160(6) 0.000 -0.0055(5) 0.000
C3 0.0202(9) 0.0210(8) 0.0156(8) 0.000 0.0024(7) 0.000
C4 0.0150(8) 0.0267(9) 0.0238(10) 0.000 0.0023(7) 0.000
C5 0.0162(8) 0.0275(10) 0.0248(10) 0.000 -0.0036(7) 0.000
C6 0.0177(9) 0.0227(9) 0.0157(8) 0.000 -0.0018(7) 0.000

loop_
_atom_type_symbol
_atom_type_description
_atom_type_scat_dispersion_real
_atom_type_scat_dispersion_imag
_atom_type_scat_source
C C 0.0033 0.0016 'International Tables Vol C Tables 4.2.6.8 and 6.1.1.4'
H H 0.0000 0.0000 'International Tables Vol C Tables 4.2.6.8 and 6.1.1.4'
N N 0.0061 0.0033 'International Tables Vol C Tables 4.2.6.8 and 6.1.1.4'
O O 0.0106 0.0060 'International Tables Vol C Tables 4.2.6.8 and 6.1.1.4'

loop_
_geom_angle_atom_site_label_1
_geom_angle_atom_site_label_2
_geom_angle_atom_site_label_3
_geom_angle
_geom_angle_publ_flag
N1 C1 C6 122.32(15) no
N1 C1 C2 118.80(14) no
C6 C1 C2 118.88(15) no
C11 N1 C1 127.45(14) no
C11 N1 H1 116.3 no
C1 N1 H1 116.3 no
O11 C11 O12 123.96(16) no
O11 C11 N1 127.25(16) no
O12 C11 N1 108.79(14) no
C11 O12 C12 114.74(13) no
O12 C12 C13 106.90(14) no
O12 C12 H12A 110.3 no
C13 C12 H12A 110.3 no
O12 C12 H12B 110.3 no
C13 C12 H12B 110.3 no
H12A C12 H12B 108.6 no
C12 C13 H13A 109.5 no
C12 C13 H13B 109.5 no
H13A C13 H13B 109.5 no
C12 C13 H13C 109.5 no
H13A C13 H13C 109.5 no
H13B C13 H13C 109.5 no
C3 C2 C1 118.66(15) no
C3 C2 C21 118.40(15) no
C1 C2 C21 122.94(15) no
O21 C21 C2 124.24(16) no
O21 C21 C22 116.79(15) no
C2 C21 C22 118.97(15) no
O22 C22 C21 110.80(14) no
O22 C22 H22A 109.5 no
C21 C22 H22A 109.5 no
O22 C22 H22B 109.5 no
C21 C22 H22B 109.5 no
H22A C22 H22B 108.1 no
C22 O22 H22 109.5 no
C4 C3 C2 121.84(15) no
C4 C3 H3 119.1 no
C2 C3 H3 119.1 no
C3 C4 C5 118.82(16) no
C3 C4 H4 120.6 no
C5 C4 H4 120.6 no
C6 C5 C4 121.18(17) no
C6 C5 H5 119.4 no
C4 C5 H5 119.4 no
C5 C6 C1 120.62(16) no
C5 C6 H6 119.7 no
C1 C6 H6 119.7 no

loop_
_geom_bond_atom_site_label_1
_geom_bond_atom_site_label_2
_geom_bond_distance
_geom_bond_publ_flag
C1 N1 1.397(2) no
C1 C6 1.401(2) no
C1 C2 1.424(2) no
N1 C11 1.366(2) no
N1 H1 0.88 no
C11 O11 1.216(2) no
C11 O12 1.348(2) no
O12 C12 1.455(2) no
C12 C13 1.506(3) no
C12 H12A 0.99 no
C12 H12B 0.99 no
C13 H13A 0.98 no
C13 H13B 0.98 no
C13 H13C 0.98 no
C2 C3 1.405(2) no
C2 C21 1.472(2) no
C21 O21 1.234(2) no
C21 C22 1.520(2) no
C22 O22 1.415(2) no
C22 H22A 0.99 no
C22 H22B 0.99 no
O22 H22 0.84 no
C3 C4 1.379(2) no
C3 H3 0.95 no
C4 C5 1.395(3) no
C4 H4 0.95 no
C5 C6 1.381(2) no
C5 H5 0.95 no
C6 H6 0.95 no

loop_
_geom_hbond_atom_site_label_D
_geom_hbond_atom_site_label_H
_geom_hbond_atom_site_label_A
_geom_hbond_site_symmetry_A
_geom_hbond_distance_DH
_geom_hbond_distance_HA
_geom_hbond_distance_DA
_geom_hbond_angle_DHA
_geom_hbond_publ_flag
N1 H1 O21 . 0.88 1.96 2.6780(18) 137 y
O22 H22 O21 . 0.84 2.09 2.5880(18) 118 y
C3 H3 O22 3_466 0.95 2.47 3.410(2) 170 y

loop_
_geom_torsion_atom_site_label_1
_geom_torsion_atom_site_label_2
_geom_torsion_atom_site_label_3
_geom_torsion_atom_site_label_4
_geom_torsion
_geom_torsion_publ_flag
C6 C1 N1 C11 0.000 no
C2 C1 N1 C11 180.0 no
C1 N1 C11 O11 0.000 no
C1 N1 C11 O12 180.0 no
O11 C11 O12 C12 0.0 no
N1 C11 O12 C12 180.0 no
C11 O12 C12 C13 180.0 no
N1 C1 C2 C3 180.0 no
C6 C1 C2 C3 0.0 no
N1 C1 C2 C21 0.0 no
C6 C1 C2 C21 180.0 no
C3 C2 C21 O21 180.0 no
C1 C2 C21 O21 0.0 no
C3 C2 C21 C22 0.0 no
C1 C2 C21 C22 180.0 no
O21 C21 C22 O22 0.0 no
C2 C21 C22 O22 180.0 no
C1 C2 C3 C4 0.0 no
C21 C2 C3 C4 180.0 no
C2 C3 C4 C5 0.0 no
C3 C4 C5 C6 0.000 no
C4 C5 C6 C1 0.000 no
N1 C1 C6 C5 180.0 no
C2 C1 C6 C5 0.000 no
